data_7716241
loop_
_publ_author_name
'Sundaresan, Sriram'
'Eppelsheimer, Julian'
'Gera, Esha'
'Wiener, Lukas'
'Carrella, Luca M.'
'Vignesh, Kuduva R.'
'Rentschler, Eva'

_publ_section_title
;
 A combined theoretical and experimental approach to determine the right
 choice of co-ligand to impart spin crossover in Fe(II) complexes based on
 1,3,4-oxadiazole ligands.
;
_journal_issue 24
_journal_name_full 'Dalton transactions (Cambridge, England : 2003)'
_journal_page_first 10303
_journal_page_last 10317
_journal_paper_doi 10.1039/d4dt01141d
_journal_volume 53
_journal_year 2024
_chemical_formula_moiety 'C22 H18 Fe N8 O S2, C2 H3 N'
_chemical_formula_sum 'C24 H21 Fe N9 O S2'
_chemical_formula_weight 571.47
_space_group_crystal_system monoclinic
_space_group_IT_number 14
_space_group_name_Hall '-P 2ybc'
_space_group_name_H-M_alt 'P 1 21/c 1'
_atom_sites_solution_hydrogens geom
_atom_sites_solution_primary iterative
_audit_creation_date 2020-03-04
_audit_creation_method
;
Olex2 1.3-beta
(compiled 2020.02.04 svn.rd84adfe8 for OlexSys, GUI svn.r6020)
;
_audit_update_record
;
2024-04-16 deposited with the CCDC.	2024-05-30 downloaded from the CCDC.
;
_cell_angle_alpha 90
_cell_angle_beta 141.138(2)
_cell_angle_gamma 90
_cell_formula_units_Z 4
_cell_length_a 15.4394(3)
_cell_length_b 11.5893(2)
_cell_length_c 23.9234(4)
_cell_measurement_reflns_used 66928
_cell_measurement_temperature 120
_cell_measurement_theta_max 30.97
_cell_measurement_theta_min 2.10
_cell_volume 2685.88(14)
_computing_cell_refinement
;
X-Area Recipe 1.34.0.0 (STOE, 2019)
;
_computing_data_collection
;
X-Area Pilatus3_SV 1.31.154.0 (STOE, 2019)
;
_computing_data_reduction
;
X-Area Integrate 1.77.0.0 (STOE, 2019)
X-Area LANA 1.77.1.0 (STOE, 2019)
;
_computing_molecular_graphics 'Olex2 1.3-beta (Dolomanov et al., 2009)'
_computing_publication_material 'Olex2 1.3-beta (Dolomanov et al., 2009)'
_computing_structure_refinement 'SHELXL 2016/6 (Sheldrick, 2015)'
_computing_structure_solution 'olex2.solve 1.3-beta (Bourhis et al., 2015)'
_diffrn_ambient_temperature 120
_diffrn_detector_area_resol_mean 5.81
_diffrn_detector_type 'DECTRIS PILATUS 100K'
_diffrn_measured_fraction_theta_full 1.000
_diffrn_measured_fraction_theta_max 0.919
_diffrn_measurement_details
;
 2894 frames, detector distance = 60 mm
;
_diffrn_measurement_device 'Eulerian 4-circle diffractometer'
_diffrn_measurement_device_type 'STOE STADIVARI'
_diffrn_measurement_method 'rotation method, \w scans'
_diffrn_radiation_type MoK\a
_diffrn_radiation_wavelength 0.71073
_diffrn_reflns_av_R_equivalents 0.0221
_diffrn_reflns_av_unetI/netI 0.0181
_diffrn_reflns_Laue_measured_fraction_full 1.000
_diffrn_reflns_Laue_measured_fraction_max 0.919
_diffrn_reflns_limit_h_max 22
_diffrn_reflns_limit_h_min -21
_diffrn_reflns_limit_k_max 16
_diffrn_reflns_limit_k_min -16
_diffrn_reflns_limit_l_max 31
_diffrn_reflns_limit_l_min -34
_diffrn_reflns_number 48282
_diffrn_reflns_point_group_measured_fraction_full 1.000
_diffrn_reflns_point_group_measured_fraction_max 0.919
_diffrn_reflns_theta_full 25.242
_diffrn_reflns_theta_max 30.782
_diffrn_reflns_theta_min 2.102
_exptl_absorpt_coefficient_mu 0.752
_exptl_absorpt_correction_T_max 0.9853
_exptl_absorpt_correction_T_min 0.6395
_exptl_absorpt_correction_type multi-scan
_exptl_absorpt_process_details
;
STOE LANA, absorption correction by scaling of reflection intensities.
J. Koziskova, F. Hahn, J. Richter, J. Kozisek, "Comparison of different
absorption corrections on the model structure of tetrakis(\m~2~-acetato)-
diaqua-di-copper(II)", Acta Chimica Slovaca, vol. 9, no. 2, 2016, pp. 136 - 140.
Afterwards a spherical absorption correction was performed within STOE LANA.
;
_exptl_crystal_colour yellow
_exptl_crystal_colour_primary yellow
_exptl_crystal_density_diffrn 1.413
_exptl_crystal_density_method 'not measured'
_exptl_crystal_description block
_exptl_crystal_F_000 1176
_exptl_crystal_size_max 0.15
_exptl_crystal_size_mid 0.093
_exptl_crystal_size_min 0.06
_refine_diff_density_max 0.343
_refine_diff_density_min -0.396
_refine_diff_density_rms 0.047
_refine_ls_extinction_method none
_refine_ls_goodness_of_fit_ref 1.053
_refine_ls_hydrogen_treatment constr
_refine_ls_matrix_type full
_refine_ls_number_parameters 335
_refine_ls_number_reflns 7725
_refine_ls_number_restraints 0
_refine_ls_restrained_S_all 1.053
_refine_ls_R_factor_all 0.0336
_refine_ls_R_factor_gt 0.0259
_refine_ls_shift/su_max 0.002
_refine_ls_shift/su_mean 0.000
_refine_ls_structure_factor_coef Fsqd
_refine_ls_weighting_details 'w=1/[\s^2^(Fo^2^)+(0.0441P)^2^+0.1757P] where P=(Fo^2^+2Fc^2^)/3'
_refine_ls_weighting_scheme calc
_refine_ls_wR_factor_gt 0.0708
_refine_ls_wR_factor_ref 0.0730
_reflns_Friedel_coverage 0.000
_reflns_number_gt 6373
_reflns_number_total 7725
_reflns_threshold_expression 'I > 2\s(I)'
_cod_data_source_file d4dt01141d2.cif
_cod_data_source_block je-234-2
_cod_depositor_comments 'Adding full bibliography for 7716239--7716246.cif.'
_cod_original_cell_volume 2685.90(11)
_cod_database_code 7716241
_shelx_shelxl_version_number 2016/6
_shelx_space_group_comment
;
The symmetry employed for this shelxl refinement is uniquely defined
by the following loop, which should always be used as a source of
symmetry information in preference to the above space-group names.
They are only intended as comments.
;
_olex2_refinement_description
;
1. Fixed Uiso
 At 1.2 times of:
  All C(H) groups, All C(H,H) groups
 At 1.5 times of:
  All C(H,H,H) groups
2.a Secondary CH2 refined with riding coordinates:
 C8(H8A,H8B), C9(H9A,H9B), C10(H10A,H10B)
2.b Aromatic/amide H refined with riding coordinates:
 C4(H4), C17(H17), C12(H12), C20(H20), C15(H15), C7(H7), C18(H18), C5(H5),
 C6(H6), C13(H13), C19(H19), C14(H14)
2.c Idealised Me refined as rotating group:
 C24(H24A,H24B,H24C)
;
_olex2_submission_special_instructions 'No special instructions were received'

loop_
_space_group_symop_operation_xyz
'x, y, z'
'-x, y+1/2, -z+1/2'
'-x, -y, -z'
'x, -y-1/2, z-1/2'

loop_
_atom_site_label
_atom_site_type_symbol
_atom_site_fract_x
_atom_site_fract_y
_atom_site_fract_z
_atom_site_U_iso_or_equiv
_atom_site_adp_type
_atom_site_occupancy
_atom_site_site_symmetry_order
_atom_site_calc_flag
_atom_site_refinement_flags_posn
_atom_site_refinement_flags_adp
_atom_site_refinement_flags_occupancy
_atom_site_disorder_assembly
_atom_site_disorder_group
Fe1 Fe 0.93715(2) 0.08929(2) 0.80193(2) 0.01854(5) Uani 1 1 d . . . . .
S1 S 1.32194(3) 0.07748(3) 0.86362(2) 0.03159(8) Uani 1 1 d . . . . .
S2 S 1.11317(4) 0.42184(3) 0.98522(2) 0.03571(8) Uani 1 1 d . . . . .
O1 O 0.57510(8) -0.07167(6) 0.68186(5) 0.01982(15) Uani 1 1 d . . . . .
N4 N 0.84442(9) -0.06553(7) 0.70875(6) 0.01865(17) Uani 1 1 d . . . . .
N5 N 1.01419(9) -0.06196(8) 0.88825(6) 0.02094(17) Uani 1 1 d . . . . .
N1 N 0.74622(9) 0.04942(8) 0.75408(6) 0.02050(17) Uani 1 1 d . . . . .
N2 N 0.68403(9) 0.07829(8) 0.77388(6) 0.02147(18) Uani 1 1 d . . . . .
N6 N 0.80444(9) 0.15962(8) 0.66860(6) 0.02083(17) Uani 1 1 d . . . . .
N3 N 0.41359(10) -0.10162(9) 0.69396(7) 0.02560(19) Uani 1 1 d . . . . .
N7 N 1.11205(10) 0.08204(8) 0.83802(7) 0.0264(2) Uani 1 1 d . . . . .
N8 N 0.98928(11) 0.23253(9) 0.87214(8) 0.0325(2) Uani 1 1 d . . . . .
C2 C 0.58366(11) 0.00560(9) 0.72937(7) 0.01985(19) Uani 1 1 d . . . . .
C11 C 0.98243(11) -0.16496(9) 0.84943(7) 0.0203(2) Uani 1 1 d . . . . .
C1 C 0.67874(10) -0.03710(9) 0.70013(7) 0.01925(19) Uani 1 1 d . . . . .
C3 C 0.48172(10) -0.00107(10) 0.72333(7) 0.0214(2) Uani 1 1 d . . . . .
C16 C 0.78099(11) 0.08902(9) 0.61306(7) 0.0208(2) Uani 1 1 d . . . . .
C21 C 1.20040(11) 0.07903(8) 0.84951(7) 0.0200(2) Uani 1 1 d . . . . .
C8 C 0.70308(11) -0.09385(9) 0.65746(7) 0.0211(2) Uani 1 1 d . . . . .
H8A H 0.693056 -0.178479 0.656327 0.025 Uiso 1 1 calc R U . . .
H8B H 0.634173 -0.066524 0.595294 0.025 Uiso 1 1 calc R U . . .
C4 C 0.45994(12) 0.09470(10) 0.74638(8) 0.0269(2) Uani 1 1 d . . . . .
H4 H 0.511965 0.163495 0.767780 0.032 Uiso 1 1 calc R U . . .
C9 C 0.94179(11) -0.16094(9) 0.76827(7) 0.0215(2) Uani 1 1 d . . . . .
H9A H 1.025302 -0.150407 0.786944 0.026 Uiso 1 1 calc R U . . .
H9B H 0.898252 -0.235021 0.735724 0.026 Uiso 1 1 calc R U . . .
C17 C 0.70510(12) 0.12311(10) 0.52858(8) 0.0255(2) Uani 1 1 d . . . . .
H17 H 0.690767 0.071743 0.490982 0.031 Uiso 1 1 calc R U . . .
C12 C 0.99067(12) -0.26736(9) 0.88343(8) 0.0254(2) Uani 1 1 d . . . . .
H12 H 0.965456 -0.338442 0.853821 0.031 Uiso 1 1 calc R U . . .
C10 C 0.84262(11) -0.03040(9) 0.64840(7) 0.0209(2) Uani 1 1 d . . . . .
H10A H 0.786921 -0.085691 0.598359 0.025 Uiso 1 1 calc R U . . .
H10B H 0.937761 -0.030216 0.681103 0.025 Uiso 1 1 calc R U . . .
C20 C 0.74857(11) 0.26588(9) 0.63935(8) 0.0244(2) Uani 1 1 d . . . . .
H20 H 0.762820 0.315498 0.677589 0.029 Uiso 1 1 calc R U . . .
N9 N 0.46680(13) 0.14048(12) 0.55589(9) 0.0459(3) Uani 1 1 d . . . . .
C15 C 1.06064(12) -0.06040(10) 0.96444(8) 0.0264(2) Uani 1 1 d . . . . .
H15 H 1.085626 0.011623 0.993040 0.032 Uiso 1 1 calc R U . . .
C22 C 1.04142(11) 0.31132(9) 0.91951(8) 0.0238(2) Uani 1 1 d . . . . .
C7 C 0.31807(12) -0.10708(11) 0.68631(8) 0.0290(2) Uani 1 1 d . . . . .
H7 H 0.268673 -0.177273 0.666029 0.035 Uiso 1 1 calc R U . . .
C18 C 0.65056(13) 0.23386(10) 0.50017(8) 0.0305(3) Uani 1 1 d . . . . .
H18 H 0.599591 0.259911 0.443065 0.037 Uiso 1 1 calc R U . . .
C5 C 0.35933(13) 0.08586(11) 0.73690(9) 0.0318(3) Uani 1 1 d . . . . .
H5 H 0.340316 0.149273 0.751305 0.038 Uiso 1 1 calc R U . . .
C6 C 0.28714(12) -0.01638(12) 0.70625(8) 0.0312(3) Uani 1 1 d . . . . .
H6 H 0.217549 -0.024237 0.699000 0.037 Uiso 1 1 calc R U . . .
C13 C 1.03636(14) -0.26441(11) 0.96142(9) 0.0317(3) Uani 1 1 d . . . . .
H13 H 1.041867 -0.333205 0.985663 0.038 Uiso 1 1 calc R U . . .
C19 C 0.67124(12) 0.30586(10) 0.55591(8) 0.0302(3) Uani 1 1 d . . . . .
H19 H 0.633061 0.381357 0.537233 0.036 Uiso 1 1 calc R U . . .
C14 C 1.07377(14) -0.15905(11) 1.00320(8) 0.0325(3) Uani 1 1 d . . . . .
H14 H 1.107808 -0.154690 1.057492 0.039 Uiso 1 1 calc R U . . .
C23 C 0.43502(14) 0.22386(14) 0.56163(9) 0.0408(3) Uani 1 1 d . . . . .
C24 C 0.3927(2) 0.33087(18) 0.56762(12) 0.0695(6) Uani 1 1 d . . . . .
H24A H 0.452952 0.393945 0.585627 0.104 Uiso 1 1 calc R U . . .
H24B H 0.399882 0.321954 0.611843 0.104 Uiso 1 1 calc R U . . .
H24C H 0.297019 0.348571 0.509421 0.104 Uiso 1 1 calc R U . . .

loop_
_atom_site_aniso_label
_atom_site_aniso_U_11
_atom_site_aniso_U_22
_atom_site_aniso_U_33
_atom_site_aniso_U_23
_atom_site_aniso_U_13
_atom_site_aniso_U_12
Fe1 0.01910(8) 0.01431(7) 0.02386(8) -0.00314(5) 0.01715(7) -0.00244(5)
S1 0.03507(15) 0.02425(14) 0.05230(19) 0.00711(12) 0.03828(16) 0.00476(11)
S2 0.04617(18) 0.02817(15) 0.04153(17) -0.01733(13) 0.03635(16) -0.01497(13)
O1 0.0207(3) 0.0199(3) 0.0240(3) -0.0052(3) 0.0187(3) -0.0040(3)
N4 0.0215(4) 0.0163(4) 0.0247(4) -0.0010(3) 0.0196(4) -0.0003(3)
N5 0.0219(4) 0.0187(4) 0.0247(4) -0.0020(3) 0.0187(4) -0.0008(3)
N1 0.0212(4) 0.0192(4) 0.0260(4) -0.0045(3) 0.0196(4) -0.0021(3)
N2 0.0215(4) 0.0221(4) 0.0261(4) -0.0044(3) 0.0199(4) -0.0016(3)
N6 0.0188(4) 0.0173(4) 0.0258(4) -0.0021(3) 0.0173(4) -0.0023(3)
N3 0.0243(4) 0.0280(5) 0.0273(5) -0.0043(4) 0.0208(4) -0.0048(4)
N7 0.0232(4) 0.0247(5) 0.0327(5) 0.0049(4) 0.0221(4) 0.0014(4)
N8 0.0317(5) 0.0267(5) 0.0377(5) -0.0119(4) 0.0266(5) -0.0084(4)
C2 0.0209(5) 0.0195(5) 0.0213(4) -0.0028(4) 0.0170(4) -0.0008(4)
C11 0.0207(5) 0.0176(4) 0.0250(5) -0.0007(4) 0.0184(4) 0.0010(4)
C1 0.0189(4) 0.0180(4) 0.0233(5) -0.0023(4) 0.0171(4) -0.0017(4)
C3 0.0188(5) 0.0255(5) 0.0204(4) -0.0010(4) 0.0154(4) -0.0009(4)
C16 0.0192(5) 0.0191(5) 0.0252(5) -0.0014(4) 0.0176(4) -0.0023(4)
C21 0.0213(5) 0.0147(4) 0.0210(5) 0.0019(4) 0.0157(4) -0.0002(3)
C8 0.0229(5) 0.0198(5) 0.0263(5) -0.0062(4) 0.0206(4) -0.0040(4)
C4 0.0297(5) 0.0270(5) 0.0335(6) -0.0030(5) 0.0270(5) -0.0015(4)
C9 0.0269(5) 0.0162(4) 0.0279(5) -0.0003(4) 0.0230(5) 0.0026(4)
C17 0.0244(5) 0.0240(5) 0.0251(5) -0.0012(4) 0.0185(5) -0.0027(4)
C12 0.0293(5) 0.0179(5) 0.0305(5) 0.0004(4) 0.0237(5) 0.0008(4)
C10 0.0247(5) 0.0194(5) 0.0260(5) -0.0005(4) 0.0216(5) 0.0004(4)
C20 0.0197(5) 0.0178(5) 0.0285(5) -0.0034(4) 0.0169(5) -0.0025(4)
N9 0.0317(6) 0.0434(7) 0.0405(6) 0.0039(5) 0.0225(6) -0.0058(5)
C15 0.0279(5) 0.0241(5) 0.0251(5) -0.0027(4) 0.0201(5) 0.0003(4)
C22 0.0252(5) 0.0219(5) 0.0284(5) -0.0025(4) 0.0219(5) -0.0024(4)
C7 0.0237(5) 0.0360(6) 0.0289(5) -0.0052(5) 0.0209(5) -0.0077(5)
C18 0.0259(5) 0.0253(5) 0.0242(5) 0.0020(4) 0.0154(5) -0.0022(4)
C5 0.0346(6) 0.0346(6) 0.0411(7) -0.0011(5) 0.0333(6) 0.0025(5)
C6 0.0254(5) 0.0428(7) 0.0333(6) -0.0011(5) 0.0248(5) -0.0014(5)
C13 0.0399(7) 0.0250(6) 0.0342(6) 0.0067(5) 0.0298(6) 0.0048(5)
C19 0.0225(5) 0.0189(5) 0.0303(6) 0.0008(4) 0.0157(5) -0.0007(4)
C14 0.0404(7) 0.0314(6) 0.0281(6) 0.0042(5) 0.0273(6) 0.0064(5)
C23 0.0288(6) 0.0434(8) 0.0238(6) 0.0014(5) 0.0138(5) -0.0081(6)
C24 0.0641(12) 0.0604(12) 0.0368(8) -0.0056(8) 0.0274(9) 0.0090(9)

loop_
_atom_type_symbol
_atom_type_description
_atom_type_scat_dispersion_real
_atom_type_scat_dispersion_imag
_atom_type_scat_source
C C 0.0033 0.0016 'International Tables Vol C Tables 4.2.6.8 and 6.1.1.4'
H H 0.0000 0.0000 'International Tables Vol C Tables 4.2.6.8 and 6.1.1.4'
Fe Fe 0.3463 0.8444 'International Tables Vol C Tables 4.2.6.8 and 6.1.1.4'
N N 0.0061 0.0033 'International Tables Vol C Tables 4.2.6.8 and 6.1.1.4'
O O 0.0106 0.0060 'International Tables Vol C Tables 4.2.6.8 and 6.1.1.4'
S S 0.1246 0.1234 'International Tables Vol C Tables 4.2.6.8 and 6.1.1.4'

loop_
_geom_angle_atom_site_label_1
_geom_angle_atom_site_label_2
_geom_angle_atom_site_label_3
_geom_angle
_geom_angle_site_symmetry_1
_geom_angle_site_symmetry_3
_geom_angle_publ_flag
N5 Fe1 N4 76.31(3) . . ?
N5 Fe1 N1 81.39(3) . . ?
N1 Fe1 N4 76.32(3) . . ?
N6 Fe1 N4 73.12(3) . . ?
N6 Fe1 N5 149.23(3) . . ?
N6 Fe1 N1 88.05(3) . . ?
N7 Fe1 N4 89.89(4) . . ?
N7 Fe1 N5 90.00(4) . . ?
N7 Fe1 N1 165.10(4) . . ?
N7 Fe1 N6 93.36(4) . . ?
N8 Fe1 N4 171.35(4) . . ?
N8 Fe1 N5 107.22(4) . . ?
N8 Fe1 N1 96.22(4) . . ?
N8 Fe1 N6 102.59(4) . . ?
N8 Fe1 N7 97.94(4) . . ?
C1 O1 C2 102.30(8) . . ?
C8 N4 Fe1 112.29(6) . . ?
C9 N4 Fe1 104.62(6) . . ?
C9 N4 C8 111.67(8) . . ?
C9 N4 C10 112.27(8) . . ?
C10 N4 Fe1 104.84(6) . . ?
C10 N4 C8 110.83(8) . . ?
C11 N5 Fe1 114.47(7) . . ?
C15 N5 Fe1 125.84(7) . . ?
C15 N5 C11 118.06(10) . . ?
N2 N1 Fe1 139.23(7) . . ?
C1 N1 Fe1 112.98(7) . . ?
C1 N1 N2 106.95(8) . . ?
C2 N2 N1 105.23(8) . . ?
C16 N6 Fe1 115.82(7) . . ?
C20 N6 Fe1 126.03(8) . . ?
C20 N6 C16 118.14(10) . . ?
C7 N3 C3 116.28(10) . . ?
C21 N7 Fe1 173.55(10) . . ?
C22 N8 Fe1 168.16(10) . . ?
O1 C2 C3 118.76(9) . . ?
N2 C2 O1 112.85(9) . . ?
N2 C2 C3 128.38(10) . . ?
N5 C11 C9 115.06(9) . . ?
N5 C11 C12 122.35(10) . . ?
C12 C11 C9 122.56(10) . . ?
O1 C1 C8 121.04(9) . . ?
N1 C1 O1 112.64(9) . . ?
N1 C1 C8 126.28(9) . . ?
N3 C3 C2 116.11(10) . . ?
N3 C3 C4 124.49(10) . . ?
C4 C3 C2 119.39(10) . . ?
N6 C16 C17 122.47(10) . . ?
N6 C16 C10 115.82(9) . . ?
C17 C16 C10 121.70(10) . . ?
N7 C21 S1 178.49(10) . . ?
N4 C8 C1 109.22(8) . . ?
N4 C8 H8A 109.8 . . ?
N4 C8 H8B 109.8 . . ?
C1 C8 H8A 109.8 . . ?
C1 C8 H8B 109.8 . . ?
H8A C8 H8B 108.3 . . ?
C3 C4 H4 121.3 . . ?
C5 C4 C3 117.47(11) . . ?
C5 C4 H4 121.3 . . ?
N4 C9 C11 110.85(8) . . ?
N4 C9 H9A 109.5 . . ?
N4 C9 H9B 109.5 . . ?
C11 C9 H9A 109.5 . . ?
C11 C9 H9B 109.5 . . ?
H9A C9 H9B 108.1 . . ?
C16 C17 H17 120.7 . . ?
C16 C17 C18 118.60(11) . . ?
C18 C17 H17 120.7 . . ?
C11 C12 H12 120.5 . . ?
C11 C12 C13 119.02(11) . . ?
C13 C12 H12 120.5 . . ?
N4 C10 C16 108.87(8) . . ?
N4 C10 H10A 109.9 . . ?
N4 C10 H10B 109.9 . . ?
C16 C10 H10A 109.9 . . ?
C16 C10 H10B 109.9 . . ?
H10A C10 H10B 108.3 . . ?
N6 C20 H20 118.6 . . ?
N6 C20 C19 122.72(11) . . ?
C19 C20 H20 118.6 . . ?
N5 C15 H15 118.5 . . ?
N5 C15 C14 122.92(11) . . ?
C14 C15 H15 118.5 . . ?
N8 C22 S2 179.58(10) . . ?
N3 C7 H7 118.1 . . ?
N3 C7 C6 123.79(11) . . ?
C6 C7 H7 118.1 . . ?
C17 C18 H18 120.4 . . ?
C19 C18 C17 119.28(11) . . ?
C19 C18 H18 120.4 . . ?
C4 C5 H5 120.4 . . ?
C6 C5 C4 119.17(11) . . ?
C6 C5 H5 120.4 . . ?
C7 C6 H6 120.6 . . ?
C5 C6 C7 118.80(11) . . ?
C5 C6 H6 120.6 . . ?
C12 C13 H13 120.6 . . ?
C14 C13 C12 118.72(11) . . ?
C14 C13 H13 120.6 . . ?
C20 C19 H19 120.6 . . ?
C18 C19 C20 118.76(11) . . ?
C18 C19 H19 120.6 . . ?
C15 C14 C13 118.86(11) . . ?
C15 C14 H14 120.6 . . ?
C13 C14 H14 120.6 . . ?
N9 C23 C24 179.18(16) . . ?
C23 C24 H24A 109.5 . . ?
C23 C24 H24B 109.5 . . ?
C23 C24 H24C 109.5 . . ?
H24A C24 H24B 109.5 . . ?
H24A C24 H24C 109.5 . . ?
H24B C24 H24C 109.5 . . ?

loop_
_geom_bond_atom_site_label_1
_geom_bond_atom_site_label_2
_geom_bond_distance
_geom_bond_site_symmetry_2
_geom_bond_publ_flag
Fe1 N4 2.2952(9) . ?
Fe1 N5 2.2197(9) . ?
Fe1 N1 2.2268(9) . ?
Fe1 N6 2.2042(10) . ?
Fe1 N7 2.1008(10) . ?
Fe1 N8 2.0297(11) . ?
S1 C21 1.6275(11) . ?
S2 C22 1.6208(11) . ?
O1 C2 1.3702(12) . ?
O1 C1 1.3501(12) . ?
N4 C8 1.4851(13) . ?
N4 C9 1.4753(13) . ?
N4 C10 1.4794(14) . ?
N5 C11 1.3487(14) . ?
N5 C15 1.3421(15) . ?
N1 N2 1.4025(12) . ?
N1 C1 1.2894(13) . ?
N2 C2 1.2943(14) . ?
N6 C16 1.3480(14) . ?
N6 C20 1.3454(14) . ?
N3 C3 1.3444(14) . ?
N3 C7 1.3387(15) . ?
N7 C21 1.1635(15) . ?
N8 C22 1.1599(15) . ?
C2 C3 1.4663(15) . ?
C11 C9 1.5060(15) . ?
C11 C12 1.3874(15) . ?
C1 C8 1.4875(14) . ?
C3 C4 1.3920(16) . ?
C16 C17 1.3876(16) . ?
C16 C10 1.5109(15) . ?
C8 H8A 0.9900 . ?
C8 H8B 0.9900 . ?
C4 H4 0.9500 . ?
C4 C5 1.3880(16) . ?
C9 H9A 0.9900 . ?
C9 H9B 0.9900 . ?
C17 H17 0.9500 . ?
C17 C18 1.3881(17) . ?
C12 H12 0.9500 . ?
C12 C13 1.3894(18) . ?
C10 H10A 0.9900 . ?
C10 H10B 0.9900 . ?
C20 H20 0.9500 . ?
C20 C19 1.3834(17) . ?
N9 C23 1.139(2) . ?
C15 H15 0.9500 . ?
C15 C14 1.3840(18) . ?
C7 H7 0.9500 . ?
C7 C6 1.3840(18) . ?
C18 H18 0.9500 . ?
C18 C19 1.3832(19) . ?
C5 H5 0.9500 . ?
C5 C6 1.3825(19) . ?
C6 H6 0.9500 . ?
C13 H13 0.9500 . ?
C13 C14 1.3873(18) . ?
C19 H19 0.9500 . ?
C14 H14 0.9500 . ?
C23 C24 1.460(3) . ?
C24 H24A 0.9800 . ?
C24 H24B 0.9800 . ?
C24 H24C 0.9800 . ?

loop_
_geom_torsion_atom_site_label_1
_geom_torsion_atom_site_label_2
_geom_torsion_atom_site_label_3
_geom_torsion_atom_site_label_4
_geom_torsion
_geom_torsion_site_symmetry_1
_geom_torsion_site_symmetry_2
_geom_torsion_site_symmetry_3
_geom_torsion_site_symmetry_4
_geom_torsion_publ_flag
Fe1 N4 C8 C1 -16.67(10) . . . . ?
Fe1 N4 C9 C11 45.28(9) . . . . ?
Fe1 N4 C10 C16 -48.12(9) . . . . ?
Fe1 N5 C11 C9 18.31(11) . . . . ?
Fe1 N5 C11 C12 -163.54(8) . . . . ?
Fe1 N5 C15 C14 162.88(10) . . . . ?
Fe1 N1 N2 C2 -168.14(9) . . . . ?
Fe1 N1 C1 O1 170.71(7) . . . . ?
Fe1 N1 C1 C8 -11.58(14) . . . . ?
Fe1 N6 C16 C17 -176.82(8) . . . . ?
Fe1 N6 C16 C10 3.20(11) . . . . ?
Fe1 N6 C20 C19 176.96(8) . . . . ?
O1 C2 C3 N3 19.36(14) . . . . ?
O1 C2 C3 C4 -159.74(10) . . . . ?
O1 C1 C8 N4 -162.58(9) . . . . ?
N5 C11 C9 N4 -44.99(12) . . . . ?
N5 C11 C12 C13 -1.56(17) . . . . ?
N5 C15 C14 C13 -0.5(2) . . . . ?
N1 N2 C2 O1 0.95(12) . . . . ?
N1 N2 C2 C3 -177.79(10) . . . . ?
N1 C1 C8 N4 19.89(15) . . . . ?
N2 N1 C1 O1 -0.87(12) . . . . ?
N2 N1 C1 C8 176.84(10) . . . . ?
N2 C2 C3 N3 -161.96(11) . . . . ?
N2 C2 C3 C4 18.94(18) . . . . ?
N6 C16 C17 C18 -0.49(17) . . . . ?
N6 C16 C10 N4 31.99(12) . . . . ?
N6 C20 C19 C18 -0.12(17) . . . . ?
N3 C3 C4 C5 -1.07(18) . . . . ?
N3 C7 C6 C5 -0.8(2) . . . . ?
C2 O1 C1 N1 1.37(11) . . . . ?
C2 O1 C1 C8 -176.47(10) . . . . ?
C2 C3 C4 C5 177.95(11) . . . . ?
C11 N5 C15 C14 -1.70(17) . . . . ?
C11 C12 C13 C14 -0.76(18) . . . . ?
C1 O1 C2 N2 -1.42(12) . . . . ?
C1 O1 C2 C3 177.46(9) . . . . ?
C1 N1 N2 C2 -0.06(12) . . . . ?
C3 N3 C7 C6 0.36(18) . . . . ?
C3 C4 C5 C6 0.57(19) . . . . ?
C16 N6 C20 C19 -1.45(16) . . . . ?
C16 C17 C18 C19 -1.13(18) . . . . ?
C8 N4 C9 C11 -76.41(11) . . . . ?
C8 N4 C10 C16 73.25(10) . . . . ?
C4 C5 C6 C7 0.3(2) . . . . ?
C9 N4 C8 C1 100.48(10) . . . . ?
C9 N4 C10 C16 -161.11(8) . . . . ?
C9 C11 C12 C13 176.45(11) . . . . ?
C17 C16 C10 N4 -147.99(10) . . . . ?
C17 C18 C19 C20 1.41(18) . . . . ?
C12 C11 C9 N4 136.86(10) . . . . ?
C12 C13 C14 C15 1.8(2) . . . . ?
C10 N4 C8 C1 -133.55(9) . . . . ?
C10 N4 C9 C11 158.41(9) . . . . ?
C10 C16 C17 C18 179.49(10) . . . . ?
C20 N6 C16 C17 1.76(15) . . . . ?
C20 N6 C16 C10 -178.22(9) . . . . ?
C15 N5 C11 C9 -175.38(9) . . . . ?
C15 N5 C11 C12 2.77(16) . . . . ?
C7 N3 C3 C2 -178.44(10) . . . . ?
C7 N3 C3 C4 0.60(17) . . . . ?
